data_4104073
loop_
_publ_author_name
'Jorge Torres-Nieto'
'William W. Brennessel'
'William D. Jones'
'Juventino J. Garc\'ia'

_publ_section_title
;
 Mechanistic Insights on the Hydrodesulfurization of Biphenyl-2-thiol with
 Nickel Compounds
;
_journal_name_full 'Journal of the American Chemical Society'
_journal_page_first 4120
_journal_page_last 4126
_journal_paper_doi 10.1021/ja809457s
_journal_volume 131
_journal_year 2009
_chemical_formula_moiety 'C38 H50 Ni P2 S2'
_chemical_formula_sum 'C38 H50 Ni P2 S2'
_chemical_formula_weight 691.55
_chemical_name_common jonjt03
_chemical_name_systematic
;
 ?
;
_space_group_IT_number 43
_symmetry_cell_setting orthorhombic
_symmetry_space_group_name_Hall 'F 2 -2d'
_symmetry_space_group_name_H-M 'F d d 2'
_atom_sites_solution_hydrogens geom
_atom_sites_solution_primary direct
_atom_sites_solution_secondary difmap
_audit_creation_method SHELXL-97
_cell_angle_alpha 90.00
_cell_angle_beta 90.00
_cell_angle_gamma 90.00
_cell_formula_units_Z 16
_cell_length_a 30.896(4)
_cell_length_b 50.891(7)
_cell_length_c 9.0942(13)
_cell_measurement_reflns_used 3985
_cell_measurement_temperature 105.0(1)
_cell_measurement_theta_max 32.47
_cell_measurement_theta_min 2.63
_cell_volume 14299(3)
_computing_cell_refinement 'SAINT (Bruker, 2006)'
_computing_data_collection 'APEX2 (Bruker, 2006)'
_computing_data_reduction 'SAINT (Bruker, 2006)'
_computing_molecular_graphics 'SHELXTL (Bruker, 2000)'
_computing_publication_material 'SHELXTL (Bruker, 2000)'
_computing_structure_refinement 'SHELXL-97 (Sheldrick, 1997)'
_computing_structure_solution 'SIR97 (Altomare et al., 1999)'
_diffrn_ambient_temperature 105.0(1)
_diffrn_measured_fraction_theta_full 0.996
_diffrn_measured_fraction_theta_max 0.996
_diffrn_measurement_device_type 'Bruker SMART APEX II CCD Platform'
_diffrn_measurement_method 'area detector, \w scans per \f'
_diffrn_radiation_monochromator graphite
_diffrn_radiation_source 'fine-focus sealed tube'
_diffrn_radiation_type MoK\a
_diffrn_radiation_wavelength 0.71073
_diffrn_reflns_av_R_equivalents 0.0837
_diffrn_reflns_av_sigmaI/netI 0.0887
_diffrn_reflns_limit_h_max 46
_diffrn_reflns_limit_h_min -46
_diffrn_reflns_limit_k_max 75
_diffrn_reflns_limit_k_min -76
_diffrn_reflns_limit_l_max 13
_diffrn_reflns_limit_l_min -13
_diffrn_reflns_number 47236
_diffrn_reflns_theta_full 32.58
_diffrn_reflns_theta_max 32.58
_diffrn_reflns_theta_min 2.07
_exptl_absorpt_coefficient_mu 0.775
_exptl_absorpt_correction_T_max 0.9550
_exptl_absorpt_correction_T_min 0.8861
_exptl_absorpt_correction_type multi-scan
_exptl_absorpt_process_details 'SADABS (Sheldrick, 2007)'
_exptl_crystal_colour red
_exptl_crystal_density_diffrn 1.285
_exptl_crystal_density_method 'not measured'
_exptl_crystal_description block
_exptl_crystal_F_000 5888
_exptl_crystal_size_max 0.16
_exptl_crystal_size_mid 0.16
_exptl_crystal_size_min 0.06
_refine_diff_density_max 0.462
_refine_diff_density_min -0.375
_refine_diff_density_rms 0.090
_refine_ls_abs_structure_details 'Flack H D (1983), 6018 Friedel pairs, Acta Cryst. A39, 876-881'
_refine_ls_abs_structure_Flack -0.002(9)
_refine_ls_extinction_method none
_refine_ls_goodness_of_fit_ref 1.012
_refine_ls_hydrogen_treatment constr
_refine_ls_matrix_type full
_refine_ls_number_parameters 396
_refine_ls_number_reflns 12856
_refine_ls_number_restraints 1
_refine_ls_restrained_S_all 1.012
_refine_ls_R_factor_all 0.0758
_refine_ls_R_factor_gt 0.0471
_refine_ls_shift/su_max 0.001
_refine_ls_shift/su_mean 0.000
_refine_ls_structure_factor_coef Fsqd
_refine_ls_weighting_details 'calc w=1/[\s^2^(Fo^2^)+(0.0284P)^2^+1.1638P] where P=(Fo^2^+2Fc^2^)/3'
_refine_ls_weighting_scheme calc
_refine_ls_wR_factor_gt 0.0768
_refine_ls_wR_factor_ref 0.0863
_reflns_number_gt 9768
_reflns_number_total 12856
_reflns_threshold_expression >2sigma(I)
_cod_data_source_file ja809457s_si_002_2.cif
_cod_data_source_block jonjt03
_cod_database_code 4104073

loop_
_symmetry_equiv_pos_as_xyz
'x, y, z'
'-x, -y, z'
'x+1/4, -y+1/4, z+1/4'
'-x+1/4, y+1/4, z+1/4'
'x, y+1/2, z+1/2'
'-x, -y+1/2, z+1/2'
'x+1/4, -y+3/4, z+3/4'
'-x+1/4, y+3/4, z+3/4'
'x+1/2, y, z+1/2'
'-x+1/2, -y, z+1/2'
'x+3/4, -y+1/4, z+3/4'
'-x+3/4, y+1/4, z+3/4'
'x+1/2, y+1/2, z'
'-x+1/2, -y+1/2, z'
'x+3/4, -y+3/4, z+1/4'
'-x+3/4, y+3/4, z+1/4'

loop_
_atom_site_label
_atom_site_type_symbol
_atom_site_fract_x
_atom_site_fract_y
_atom_site_fract_z
_atom_site_U_iso_or_equiv
_atom_site_adp_type
_atom_site_occupancy
_atom_site_symmetry_multiplicity
_atom_site_calc_flag
_atom_site_refinement_flags
Ni1 Ni 0.315960(10) 0.079711(6) 0.56625(3) 0.01144(6) Uani 1 1 d .
S1 S 0.34176(2) 0.040697(12) 0.49718(7) 0.01476(12) Uani 1 1 d .
S2 S 0.376832(19) 0.096317(12) 0.65827(7) 0.01473(12) Uani 1 1 d .
P1 P 0.25343(2) 0.065374(12) 0.49196(7) 0.01308(12) Uani 1 1 d .
P2 P 0.28606(2) 0.117888(12) 0.60709(7) 0.01261(12) Uani 1 1 d .
C1 C 0.38148(8) -0.00011(5) 0.6445(3) 0.0159(5) Uani 1 1 d .
C2 C 0.35791(8) 0.02377(5) 0.6571(3) 0.0155(5) Uani 1 1 d .
C3 C 0.34711(8) 0.03274(5) 0.7982(3) 0.0178(5) Uani 1 1 d .
H3A H 0.3310 0.0485 0.8080 0.021 Uiso 1 1 calc R
C4 C 0.35924(9) 0.01924(5) 0.9230(3) 0.0225(6) Uani 1 1 d .
H4A H 0.3512 0.0257 1.0172 0.027 Uiso 1 1 calc R
C5 C 0.38317(9) -0.00372(5) 0.9112(3) 0.0238(6) Uani 1 1 d .
H5A H 0.3922 -0.0129 0.9967 0.029 Uiso 1 1 calc R
C6 C 0.39356(8) -0.01293(5) 0.7727(3) 0.0202(6) Uani 1 1 d .
H6A H 0.4097 -0.0288 0.7649 0.024 Uiso 1 1 calc R
C7 C 0.39412(8) -0.01175(5) 0.5007(3) 0.0158(5) Uani 1 1 d .
C8 C 0.38380(8) -0.03750(5) 0.4667(3) 0.0192(5) Uani 1 1 d .
H8A H 0.3661 -0.0473 0.5322 0.023 Uiso 1 1 calc R
C9 C 0.39868(9) -0.04926(5) 0.3393(3) 0.0251(6) Uani 1 1 d .
H9A H 0.3911 -0.0670 0.3180 0.030 Uiso 1 1 calc R
C10 C 0.42461(9) -0.03531(5) 0.2425(3) 0.0263(6) Uani 1 1 d .
H10A H 0.4351 -0.0434 0.1553 0.032 Uiso 1 1 calc R
C11 C 0.43512(9) -0.00933(6) 0.2745(3) 0.0249(6) Uani 1 1 d .
H11A H 0.4528 0.0004 0.2089 0.030 Uiso 1 1 calc R
C12 C 0.41983(8) 0.00225(5) 0.4015(3) 0.0199(5) Uani 1 1 d .
H12A H 0.4269 0.0200 0.4219 0.024 Uiso 1 1 calc R
C13 C 0.44156(8) 0.07567(5) 0.4761(3) 0.0145(5) Uani 1 1 d .
C14 C 0.42255(7) 0.07651(5) 0.6170(3) 0.0140(5) Uani 1 1 d .
C15 C 0.44148(8) 0.06187(5) 0.7302(3) 0.0173(5) Uani 1 1 d .
H15A H 0.4289 0.0623 0.8255 0.021 Uiso 1 1 calc R
C16 C 0.47821(8) 0.04674(5) 0.7065(3) 0.0197(5) Uani 1 1 d .
H16A H 0.4904 0.0369 0.7850 0.024 Uiso 1 1 calc R
C17 C 0.49712(8) 0.04597(5) 0.5682(3) 0.0213(5) Uani 1 1 d .
H17A H 0.5224 0.0358 0.5513 0.026 Uiso 1 1 calc R
C18 C 0.47860(8) 0.06032(5) 0.4552(3) 0.0181(5) Uani 1 1 d .
H18A H 0.4915 0.0597 0.3604 0.022 Uiso 1 1 calc R
C19 C 0.42380(8) 0.09016(5) 0.3467(3) 0.0165(5) Uani 1 1 d .
C20 C 0.40673(8) 0.07665(5) 0.2274(3) 0.0210(5) Uani 1 1 d .
H20A H 0.4049 0.0580 0.2303 0.025 Uiso 1 1 calc R
C21 C 0.39227(8) 0.09002(6) 0.1040(3) 0.0223(6) Uani 1 1 d .
H21A H 0.3805 0.0805 0.0236 0.027 Uiso 1 1 calc R
C22 C 0.39482(8) 0.11709(6) 0.0969(3) 0.0233(6) Uani 1 1 d .
H22A H 0.3850 0.1262 0.0119 0.028 Uiso 1 1 calc R
C23 C 0.41184(8) 0.13098(5) 0.2154(3) 0.0216(6) Uani 1 1 d .
H23A H 0.4137 0.1496 0.2117 0.026 Uiso 1 1 calc R
C24 C 0.42608(8) 0.11752(5) 0.3389(3) 0.0183(5) Uani 1 1 d .
H24A H 0.4376 0.1271 0.4197 0.022 Uiso 1 1 calc R
C25 C 0.21543(8) 0.09332(5) 0.4784(3) 0.0162(5) Uani 1 1 d .
H25A H 0.2165 0.1007 0.3777 0.019 Uiso 1 1 calc R
H25B H 0.1856 0.0871 0.4969 0.019 Uiso 1 1 calc R
C26 C 0.22686(8) 0.11469(5) 0.5892(3) 0.0168(5) Uani 1 1 d .
H26A H 0.2142 0.1103 0.6860 0.020 Uiso 1 1 calc R
H26B H 0.2144 0.1317 0.5566 0.020 Uiso 1 1 calc R
C27 C 0.22327(8) 0.04177(5) 0.6094(3) 0.0190(5) Uani 1 1 d .
H27A H 0.1927 0.0417 0.5733 0.023 Uiso 1 1 calc R
C28 C 0.23941(9) 0.01359(5) 0.6012(3) 0.0271(6) Uani 1 1 d .
H28A H 0.2200 0.0022 0.6578 0.041 Uiso 1 1 calc R
H28B H 0.2687 0.0126 0.6421 0.041 Uiso 1 1 calc R
H28C H 0.2399 0.0078 0.4983 0.041 Uiso 1 1 calc R
C29 C 0.22197(10) 0.05109(6) 0.7694(3) 0.0287(7) Uani 1 1 d .
H29A H 0.2047 0.0388 0.8281 0.043 Uiso 1 1 calc R
H29B H 0.2088 0.0686 0.7741 0.043 Uiso 1 1 calc R
H29C H 0.2515 0.0519 0.8086 0.043 Uiso 1 1 calc R
C30 C 0.25236(8) 0.05018(5) 0.3072(3) 0.0163(5) Uani 1 1 d .
H30A H 0.2666 0.0326 0.3159 0.020 Uiso 1 1 calc R
C31 C 0.20643(9) 0.04541(6) 0.2508(3) 0.0257(6) Uani 1 1 d .
H31A H 0.2077 0.0369 0.1542 0.039 Uiso 1 1 calc R
H31B H 0.1912 0.0622 0.2421 0.039 Uiso 1 1 calc R
H31C H 0.1909 0.0340 0.3198 0.039 Uiso 1 1 calc R
C32 C 0.27882(9) 0.06623(6) 0.1972(3) 0.0241(6) Uani 1 1 d .
H32A H 0.2821 0.0562 0.1058 0.036 Uiso 1 1 calc R
H32B H 0.3074 0.0700 0.2388 0.036 Uiso 1 1 calc R
H32C H 0.2639 0.0828 0.1765 0.036 Uiso 1 1 calc R
C33 C 0.29438(8) 0.13208(5) 0.7912(3) 0.0171(5) Uani 1 1 d .
H33A H 0.3255 0.1374 0.7981 0.021 Uiso 1 1 calc R
C34 C 0.26716(9) 0.15680(5) 0.8181(3) 0.0224(6) Uani 1 1 d .
H34A H 0.2734 0.1637 0.9163 0.034 Uiso 1 1 calc R
H34B H 0.2364 0.1524 0.8110 0.034 Uiso 1 1 calc R
H34C H 0.2743 0.1701 0.7440 0.034 Uiso 1 1 calc R
C35 C 0.28623(9) 0.11146(5) 0.9113(3) 0.0210(5) Uani 1 1 d .
H35A H 0.2935 0.1189 1.0075 0.031 Uiso 1 1 calc R
H35B H 0.3043 0.0960 0.8928 0.031 Uiso 1 1 calc R
H35C H 0.2557 0.1063 0.9102 0.031 Uiso 1 1 calc R
C36 C 0.29967(8) 0.14499(5) 0.4799(3) 0.0161(5) Uani 1 1 d .
H36A H 0.2764 0.1585 0.4893 0.019 Uiso 1 1 calc R
C37 C 0.34268(9) 0.15843(5) 0.5167(3) 0.0226(6) Uani 1 1 d .
H37A H 0.3485 0.1723 0.4445 0.034 Uiso 1 1 calc R
H37B H 0.3661 0.1454 0.5139 0.034 Uiso 1 1 calc R
H37C H 0.3410 0.1662 0.6152 0.034 Uiso 1 1 calc R
C38 C 0.29926(9) 0.13526(5) 0.3208(3) 0.0213(5) Uani 1 1 d .
H38A H 0.3062 0.1499 0.2547 0.032 Uiso 1 1 calc R
H38B H 0.2705 0.1284 0.2968 0.032 Uiso 1 1 calc R
H38C H 0.3208 0.1213 0.3089 0.032 Uiso 1 1 calc R

loop_
_atom_site_aniso_label
_atom_site_aniso_U_11
_atom_site_aniso_U_22
_atom_site_aniso_U_33
_atom_site_aniso_U_23
_atom_site_aniso_U_13
_atom_site_aniso_U_12
Ni1 0.01043(13) 0.01164(13) 0.01224(14) 0.00010(12) -0.00012(12) 0.00162(12)
S1 0.0159(3) 0.0134(3) 0.0149(3) 0.0000(2) -0.0017(2) 0.0040(2)
S2 0.0112(3) 0.0167(3) 0.0162(3) -0.0024(2) -0.0002(2) 0.0008(2)
P1 0.0127(3) 0.0128(3) 0.0137(3) 0.0002(2) -0.0012(2) -0.0001(2)
P2 0.0127(3) 0.0124(3) 0.0127(3) 0.0001(2) 0.0011(2) 0.0017(2)
C1 0.0150(12) 0.0148(11) 0.0178(13) 0.0029(10) -0.0026(10) -0.0026(9)
C2 0.0123(11) 0.0149(12) 0.0194(13) 0.0012(10) -0.0004(10) -0.0004(9)
C3 0.0180(12) 0.0165(12) 0.0189(13) 0.0008(10) -0.0011(10) -0.0008(10)
C4 0.0253(14) 0.0246(14) 0.0175(14) 0.0010(11) -0.0011(11) -0.0056(12)
C5 0.0295(15) 0.0227(14) 0.0190(13) 0.0066(11) -0.0092(12) -0.0022(12)
C6 0.0218(13) 0.0144(12) 0.0243(15) 0.0033(10) -0.0077(11) 0.0003(10)
C7 0.0126(11) 0.0162(12) 0.0187(12) 0.0030(10) -0.0033(10) 0.0027(9)
C8 0.0175(12) 0.0150(12) 0.0250(14) 0.0010(10) -0.0038(11) 0.0033(10)
C9 0.0295(15) 0.0175(12) 0.0283(16) -0.0032(12) -0.0072(13) 0.0073(11)
C10 0.0306(15) 0.0265(15) 0.0216(14) -0.0013(12) -0.0025(12) 0.0140(12)
C11 0.0226(14) 0.0281(15) 0.0239(15) 0.0057(11) 0.0034(12) 0.0066(12)
C12 0.0176(12) 0.0174(12) 0.0246(14) 0.0023(11) -0.0029(11) 0.0016(10)
C13 0.0129(11) 0.0135(11) 0.0171(12) -0.0004(9) 0.0001(9) -0.0027(9)
C14 0.0104(10) 0.0152(11) 0.0163(12) -0.0019(9) -0.0031(9) -0.0010(9)
C15 0.0162(12) 0.0184(12) 0.0172(13) 0.0005(10) -0.0008(10) -0.0029(10)
C16 0.0171(13) 0.0187(13) 0.0233(14) 0.0039(10) -0.0041(10) -0.0029(10)
C17 0.0141(11) 0.0181(12) 0.0316(15) -0.0012(12) -0.0009(12) 0.0003(9)
C18 0.0143(12) 0.0202(13) 0.0199(13) -0.0031(10) 0.0042(10) -0.0006(10)
C19 0.0114(11) 0.0219(12) 0.0163(13) -0.0003(10) 0.0044(9) -0.0009(9)
C20 0.0176(12) 0.0253(14) 0.0200(14) -0.0032(11) 0.0019(11) -0.0025(11)
C21 0.0148(12) 0.0369(16) 0.0151(13) -0.0026(11) 0.0017(10) -0.0028(11)
C22 0.0136(12) 0.0388(16) 0.0176(14) 0.0084(12) 0.0028(10) 0.0024(11)
C23 0.0173(13) 0.0242(14) 0.0234(15) 0.0073(11) 0.0055(11) 0.0002(11)
C24 0.0162(12) 0.0235(12) 0.0152(13) 0.0006(10) 0.0031(10) -0.0004(10)
C25 0.0113(11) 0.0191(12) 0.0183(13) 0.0012(10) -0.0013(10) 0.0019(9)
C26 0.0149(11) 0.0163(11) 0.0191(13) -0.0013(10) 0.0008(10) 0.0041(9)
C27 0.0151(12) 0.0217(13) 0.0202(13) 0.0030(11) -0.0008(10) -0.0039(10)
C28 0.0297(15) 0.0216(13) 0.0300(16) 0.0054(12) -0.0031(13) -0.0048(12)
C29 0.0292(16) 0.0357(17) 0.0211(14) 0.0065(12) 0.0070(12) -0.0063(13)
C30 0.0187(12) 0.0133(11) 0.0169(12) -0.0037(10) -0.0031(11) 0.0002(9)
C31 0.0221(14) 0.0311(15) 0.0240(15) -0.0054(13) -0.0066(12) 0.0002(12)
C32 0.0281(15) 0.0293(15) 0.0150(13) -0.0036(11) 0.0002(11) -0.0012(12)
C33 0.0142(11) 0.0200(12) 0.0171(13) -0.0037(10) 0.0032(9) -0.0012(10)
C34 0.0245(13) 0.0213(13) 0.0216(13) -0.0092(12) 0.0042(12) 0.0007(10)
C35 0.0227(13) 0.0277(14) 0.0125(12) 0.0003(11) 0.0029(11) -0.0008(11)
C36 0.0169(12) 0.0140(11) 0.0175(13) 0.0026(10) 0.0048(10) 0.0045(9)
C37 0.0285(15) 0.0179(12) 0.0215(14) 0.0017(11) 0.0059(12) -0.0047(11)
C38 0.0239(13) 0.0226(13) 0.0175(13) 0.0053(11) 0.0039(11) 0.0027(10)

loop_
_atom_type_symbol
_atom_type_description
_atom_type_scat_dispersion_real
_atom_type_scat_dispersion_imag
_atom_type_scat_source
C C 0.0033 0.0016 'International Tables Vol C Tables 4.2.6.8 and 6.1.1.4'
H H 0.0000 0.0000 'International Tables Vol C Tables 4.2.6.8 and 6.1.1.4'
P P 0.1023 0.0942 'International Tables Vol C Tables 4.2.6.8 and 6.1.1.4'
S S 0.1246 0.1234 'International Tables Vol C Tables 4.2.6.8 and 6.1.1.4'
Ni Ni 0.3393 1.1124 'International Tables Vol C Tables 4.2.6.8 and 6.1.1.4'

loop_
_geom_angle_atom_site_label_1
_geom_angle_atom_site_label_2
_geom_angle_atom_site_label_3
_geom_angle
P1 Ni1 P2 88.60(3)
P1 Ni1 S2 174.84(3)
P2 Ni1 S2 87.46(3)
P1 Ni1 S1 86.06(3)
P2 Ni1 S1 172.58(3)
S2 Ni1 S1 98.16(3)
C2 S1 Ni1 107.70(9)
C14 S2 Ni1 112.16(8)
C25 P1 C30 104.46(12)
C25 P1 C27 102.55(12)
C30 P1 C27 104.06(12)
C25 P1 Ni1 109.09(8)
C30 P1 Ni1 116.02(8)
C27 P1 Ni1 118.96(9)
C33 P2 C26 104.68(11)
C33 P2 C36 104.15(12)
C26 P2 C36 103.67(12)
C33 P2 Ni1 116.40(8)
C26 P2 Ni1 109.04(8)
C36 P2 Ni1 117.47(8)
C6 C1 C2 118.2(2)
C6 C1 C7 118.7(2)
C2 C1 C7 123.1(2)
C3 C2 C1 118.3(2)
C3 C2 S1 121.91(19)
C1 C2 S1 119.8(2)
C4 C3 C2 121.8(2)
C4 C3 H3A 119.1
C2 C3 H3A 119.1
C3 C4 C5 120.1(3)
C3 C4 H4A 120.0
C5 C4 H4A 120.0
C6 C5 C4 118.7(3)
C6 C5 H5A 120.7
C4 C5 H5A 120.7
C5 C6 C1 123.0(2)
C5 C6 H6A 118.5
C1 C6 H6A 118.5
C8 C7 C12 118.0(2)
C8 C7 C1 120.9(2)
C12 C7 C1 120.9(2)
C9 C8 C7 121.4(3)
C9 C8 H8A 119.3
C7 C8 H8A 119.3
C8 C9 C10 120.2(3)
C8 C9 H9A 119.9
C10 C9 H9A 119.9
C9 C10 C11 119.2(3)
C9 C10 H10A 120.4
C11 C10 H10A 120.4
C12 C11 C10 120.0(3)
C12 C11 H11A 120.0
C10 C11 H11A 120.0
C11 C12 C7 121.2(3)
C11 C12 H12A 119.4
C7 C12 H12A 119.4
C18 C13 C14 118.7(2)
C18 C13 C19 118.0(2)
C14 C13 C19 123.2(2)
C15 C14 C13 118.6(2)
C15 C14 S2 118.64(19)
C13 C14 S2 122.73(18)
C16 C15 C14 121.5(2)
C16 C15 H15A 119.2
C14 C15 H15A 119.2
C17 C16 C15 120.0(2)
C17 C16 H16A 120.0
C15 C16 H16A 120.0
C18 C17 C16 118.9(2)
C18 C17 H17A 120.5
C16 C17 H17A 120.5
C17 C18 C13 122.2(2)
C17 C18 H18A 118.9
C13 C18 H18A 118.9
C20 C19 C24 118.3(2)
C20 C19 C13 120.7(2)
C24 C19 C13 120.9(2)
C21 C20 C19 120.8(3)
C21 C20 H20A 119.6
C19 C20 H20A 119.6
C22 C21 C20 120.6(3)
C22 C21 H21A 119.7
C20 C21 H21A 119.7
C21 C22 C23 119.5(3)
C21 C22 H22A 120.3
C23 C22 H22A 120.3
C24 C23 C22 119.7(3)
C24 C23 H23A 120.1
C22 C23 H23A 120.1
C23 C24 C19 121.2(2)
C23 C24 H24A 119.4
C19 C24 H24A 119.4
C26 C25 P1 110.97(16)
C26 C25 H25A 109.4
P1 C25 H25A 109.4
C26 C25 H25B 109.4
P1 C25 H25B 109.4
H25A C25 H25B 108.0
C25 C26 P2 110.56(16)
C25 C26 H26A 109.5
P2 C26 H26A 109.5
C25 C26 H26B 109.5
P2 C26 H26B 109.5
H26A C26 H26B 108.1
C28 C27 C29 110.3(2)
C28 C27 P1 114.66(19)
C29 C27 P1 111.06(18)
C28 C27 H27A 106.8
C29 C27 H27A 106.8
P1 C27 H27A 106.8
C27 C28 H28A 109.5
C27 C28 H28B 109.5
H28A C28 H28B 109.5
C27 C28 H28C 109.5
H28A C28 H28C 109.5
H28B C28 H28C 109.5
C27 C29 H29A 109.5
C27 C29 H29B 109.5
H29A C29 H29B 109.5
C27 C29 H29C 109.5
H29A C29 H29C 109.5
H29B C29 H29C 109.5
C31 C30 C32 111.2(2)
C31 C30 P1 112.84(18)
C32 C30 P1 111.20(17)
C31 C30 H30A 107.1
C32 C30 H30A 107.1
P1 C30 H30A 107.1
C30 C31 H31A 109.5
C30 C31 H31B 109.5
H31A C31 H31B 109.5
C30 C31 H31C 109.5
H31A C31 H31C 109.5
H31B C31 H31C 109.5
C30 C32 H32A 109.5
C30 C32 H32B 109.5
H32A C32 H32B 109.5
C30 C32 H32C 109.5
H32A C32 H32C 109.5
H32B C32 H32C 109.5
C34 C33 C35 110.9(2)
C34 C33 P2 112.97(18)
C35 C33 P2 110.84(17)
C34 C33 H33A 107.3
C35 C33 H33A 107.3
P2 C33 H33A 107.3
C33 C34 H34A 109.5
C33 C34 H34B 109.5
H34A C34 H34B 109.5
C33 C34 H34C 109.5
H34A C34 H34C 109.5
H34B C34 H34C 109.5
C33 C35 H35A 109.5
C33 C35 H35B 109.5
H35A C35 H35B 109.5
C33 C35 H35C 109.5
H35A C35 H35C 109.5
H35B C35 H35C 109.5
C38 C36 C37 111.0(2)
C38 C36 P2 110.40(17)
C37 C36 P2 113.22(18)
C38 C36 H36A 107.3
C37 C36 H36A 107.3
P2 C36 H36A 107.3
C36 C37 H37A 109.5
C36 C37 H37B 109.5
H37A C37 H37B 109.5
C36 C37 H37C 109.5
H37A C37 H37C 109.5
H37B C37 H37C 109.5
C36 C38 H38A 109.5
C36 C38 H38B 109.5
H38A C38 H38B 109.5
C36 C38 H38C 109.5
H38A C38 H38C 109.5
H38B C38 H38C 109.5

loop_
_geom_bond_atom_site_label_1
_geom_bond_atom_site_label_2
_geom_bond_distance
Ni1 P1 2.1728(7)
Ni1 P2 2.1831(7)
Ni1 S2 2.2252(7)
Ni1 S1 2.2298(7)
S1 C2 1.763(3)
S2 C14 1.776(2)
P1 C25 1.848(2)
P1 C30 1.850(3)
P1 C27 1.858(3)
P2 C33 1.841(3)
P2 C26 1.843(2)
P2 C36 1.848(2)
C1 C6 1.387(3)
C1 C2 1.421(3)
C1 C7 1.488(4)
C2 C3 1.402(4)
C3 C4 1.379(4)
C3 H3A 0.9500
C4 C5 1.387(4)
C4 H4A 0.9500
C5 C6 1.382(4)
C5 H5A 0.9500
C6 H6A 0.9500
C7 C8 1.384(3)
C7 C12 1.397(4)
C8 C9 1.383(4)
C8 H8A 0.9500
C9 C10 1.386(4)
C9 H9A 0.9500
C10 C11 1.392(4)
C10 H10A 0.9500
C11 C12 1.380(4)
C11 H11A 0.9500
C12 H12A 0.9500
C13 C18 1.399(3)
C13 C14 1.410(3)
C13 C19 1.493(4)
C14 C15 1.399(3)
C15 C16 1.388(4)
C15 H15A 0.9500
C16 C17 1.387(4)
C16 H16A 0.9500
C17 C18 1.384(4)
C17 H17A 0.9500
C18 H18A 0.9500
C19 C20 1.388(4)
C19 C24 1.396(3)
C20 C21 1.386(4)
C20 H20A 0.9500
C21 C22 1.381(4)
C21 H21A 0.9500
C22 C23 1.392(4)
C22 H22A 0.9500
C23 C24 1.387(4)
C23 H23A 0.9500
C24 H24A 0.9500
C25 C26 1.524(3)
C25 H25A 0.9900
C25 H25B 0.9900
C26 H26A 0.9900
C26 H26B 0.9900
C27 C28 1.520(4)
C27 C29 1.531(4)
C27 H27A 1.0000
C28 H28A 0.9800
C28 H28B 0.9800
C28 H28C 0.9800
C29 H29A 0.9800
C29 H29B 0.9800
C29 H29C 0.9800
C30 C31 1.528(3)
C30 C32 1.528(4)
C30 H30A 1.0000
C31 H31A 0.9800
C31 H31B 0.9800
C31 H31C 0.9800
C32 H32A 0.9800
C32 H32B 0.9800
C32 H32C 0.9800
C33 C34 1.533(3)
C33 C35 1.535(3)
C33 H33A 1.0000
C34 H34A 0.9800
C34 H34B 0.9800
C34 H34C 0.9800
C35 H35A 0.9800
C35 H35B 0.9800
C35 H35C 0.9800
C36 C38 1.530(4)
C36 C37 1.531(4)
C36 H36A 1.0000
C37 H37A 0.9800
C37 H37B 0.9800
C37 H37C 0.9800
C38 H38A 0.9800
C38 H38B 0.9800
C38 H38C 0.9800

loop_
_geom_torsion_atom_site_label_1
_geom_torsion_atom_site_label_2
_geom_torsion_atom_site_label_3
_geom_torsion_atom_site_label_4
_geom_torsion
P1 Ni1 S1 C2 -112.59(9)
P2 Ni1 S1 C2 -156.7(2)
S2 Ni1 S1 C2 64.42(9)
P1 Ni1 S2 C14 154.6(3)
P2 Ni1 S2 C14 -165.22(9)
S1 Ni1 S2 C14 9.91(10)
P2 Ni1 P1 C25 8.55(9)
S2 Ni1 P1 C25 48.7(4)
S1 Ni1 P1 C25 -166.30(9)
P2 Ni1 P1 C30 126.13(9)
S2 Ni1 P1 C30 166.3(3)
S1 Ni1 P1 C30 -48.72(9)
P2 Ni1 P1 C27 -108.48(10)
S2 Ni1 P1 C27 -68.3(4)
S1 Ni1 P1 C27 76.68(10)
P1 Ni1 P2 C33 127.85(9)
S2 Ni1 P2 C33 -48.82(9)
S1 Ni1 P2 C33 171.8(2)
P1 Ni1 P2 C26 9.77(9)
S2 Ni1 P2 C26 -166.90(9)
S1 Ni1 P2 C26 53.7(3)
P1 Ni1 P2 C36 -107.70(10)
S2 Ni1 P2 C36 75.63(10)
S1 Ni1 P2 C36 -63.7(3)
C6 C1 C2 C3 -1.7(4)
C7 C1 C2 C3 179.0(2)
C6 C1 C2 S1 -179.84(19)
C7 C1 C2 S1 0.8(3)
Ni1 S1 C2 C3 11.2(2)
Ni1 S1 C2 C1 -170.76(17)
C1 C2 C3 C4 0.9(4)
S1 C2 C3 C4 179.0(2)
C2 C3 C4 C5 0.7(4)
C3 C4 C5 C6 -1.4(4)
C4 C5 C6 C1 0.6(4)
C2 C1 C6 C5 1.0(4)
C7 C1 C6 C5 -179.7(2)
C6 C1 C7 C8 54.0(3)
C2 C1 C7 C8 -126.7(3)
C6 C1 C7 C12 -120.6(3)
C2 C1 C7 C12 58.8(3)
C12 C7 C8 C9 0.6(4)
C1 C7 C8 C9 -174.1(2)
C7 C8 C9 C10 0.2(4)
C8 C9 C10 C11 -0.6(4)
C9 C10 C11 C12 0.1(4)
C10 C11 C12 C7 0.7(4)
C8 C7 C12 C11 -1.0(4)
C1 C7 C12 C11 173.7(2)
C18 C13 C14 C15 -0.2(4)
C19 C13 C14 C15 179.1(2)
C18 C13 C14 S2 177.40(18)
C19 C13 C14 S2 -3.4(3)
Ni1 S2 C14 C15 -107.70(19)
Ni1 S2 C14 C13 74.7(2)
C13 C14 C15 C16 0.0(4)
S2 C14 C15 C16 -177.64(19)
C14 C15 C16 C17 0.3(4)
C15 C16 C17 C18 -0.5(4)
C16 C17 C18 C13 0.3(4)
C14 C13 C18 C17 0.0(4)
C19 C13 C18 C17 -179.3(2)
C18 C13 C19 C20 65.7(3)
C14 C13 C19 C20 -113.5(3)
C18 C13 C19 C24 -110.7(3)
C14 C13 C19 C24 70.1(3)
C24 C19 C20 C21 -0.1(4)
C13 C19 C20 C21 -176.7(2)
C19 C20 C21 C22 0.4(4)
C20 C21 C22 C23 -0.4(4)
C21 C22 C23 C24 0.1(4)
C22 C23 C24 C19 0.2(4)
C20 C19 C24 C23 -0.2(4)
C13 C19 C24 C23 176.3(2)
C30 P1 C25 C26 -154.12(17)
C27 P1 C25 C26 97.55(19)
Ni1 P1 C25 C26 -29.46(19)
P1 C25 C26 P2 37.5(2)
C33 P2 C26 C25 -155.51(17)
C36 P2 C26 C25 95.59(19)
Ni1 P2 C26 C25 -30.30(19)
C25 P1 C27 C28 161.30(19)
C30 P1 C27 C28 52.7(2)
Ni1 P1 C27 C28 -78.3(2)
C25 P1 C27 C29 -72.8(2)
C30 P1 C27 C29 178.60(19)
Ni1 P1 C27 C29 47.6(2)
C25 P1 C30 C31 -48.9(2)
C27 P1 C30 C31 58.3(2)
Ni1 P1 C30 C31 -169.02(15)
C25 P1 C30 C32 76.9(2)
C27 P1 C30 C32 -175.94(18)
Ni1 P1 C30 C32 -43.3(2)
C26 P2 C33 C34 -51.3(2)
C36 P2 C33 C34 57.2(2)
Ni1 P2 C33 C34 -171.75(15)
C26 P2 C33 C35 73.91(19)
C36 P2 C33 C35 -177.54(18)
Ni1 P2 C33 C35 -46.52(19)
C33 P2 C36 C38 173.58(17)
C26 P2 C36 C38 -77.14(19)
Ni1 P2 C36 C38 43.2(2)
C33 P2 C36 C37 48.4(2)
C26 P2 C36 C37 157.73(18)
Ni1 P2 C36 C37 -81.94(19)
